data_8101873
loop_
_publ_author_name
'Cao, D.-X.'
'Chen, H.-Y.'
'Li, G.-Z.'
'Wang, Y.-H.'
'Liu, Z.-Q.'

_publ_section_title
;
Crystal structure of trans-4-[4-(N,N-diethylamino)-2-hydroxystyryl]-
N-methylpyridinium iodide monohydrate acetonitrile hemisolvate, 
(C~18~H~23~N~2~O)I &#x00B7; H~2~O &#x00B7; &#x00BD;CH~3~CN
;
_journal_issue 4
_journal_name_full 'Zeitschrift f\"ur Kristallographie - New Crystal Structures'
_journal_page_first 591
_journal_page_last 593
_journal_volume 220
_journal_year 2005
_chemical_formula_sum 'C19 H26.5 I N2.5 O2'
_chemical_formula_weight 448.83
_chemical_name_systematic
; 
trans-4-[4-(N,N-diethylamino)-2-hydroxy-styryl]-N-methylpyridinium iodide 
monohydrate acetonitrile hemisolvate
;
_space_group_IT_number 15
_symmetry_cell_setting monoclinic
_symmetry_space_group_name_Hall '-C 2yc'
_symmetry_space_group_name_H-M 'C 1 2/c 1'
_atom_sites_solution_hydrogens geom
_atom_sites_solution_primary direct
_atom_sites_solution_secondary difmap
_audit_creation_method SHELXL-97
_cell_angle_alpha 90.00
_cell_angle_beta 114.341(7)
_cell_angle_gamma 90.00
_cell_formula_units_Z 16
_cell_length_a 35.970(4)
_cell_length_b 11.6270(15)
_cell_length_c 22.081(3)
_cell_measurement_reflns_used 41
_cell_measurement_temperature 293(2)
_cell_measurement_theta_max 12.52
_cell_measurement_theta_min 5.17
_cell_volume 8413.9(19)
_computing_cell_refinement 'Bruker XSCANS(Bruker,1996)'
_computing_data_collection 'Bruker XSCANS(Bruker,1996)'
_computing_data_reduction 'Bruker SHELXTL(Bruker,1996)'
_computing_molecular_graphics 'Bruker SHELXTL(Bruker, 1997)'
_computing_publication_material 'Bruker SHELXTL(Bruker, 1997)'
_computing_structure_refinement 'SHELXL-97 (Sheldrick, 1997)'
_computing_structure_solution 'SHELXL-97 (Sheldrick, 1997)'
_diffrn_ambient_temperature 293(2)
_diffrn_measured_fraction_theta_full 0.960
_diffrn_measured_fraction_theta_max 0.960
_diffrn_measurement_device_type 'Bruker P4'
_diffrn_measurement_method \w
_diffrn_radiation_monochromator graphite
_diffrn_radiation_source 'fine-focus sealed tube'
_diffrn_radiation_type MoK\a
_diffrn_radiation_wavelength 0.71073
_diffrn_reflns_av_R_equivalents 0.0442
_diffrn_reflns_av_sigmaI/netI 0.0966
_diffrn_reflns_limit_h_max 1
_diffrn_reflns_limit_h_min -44
_diffrn_reflns_limit_k_max 14
_diffrn_reflns_limit_k_min -1
_diffrn_reflns_limit_l_max 27
_diffrn_reflns_limit_l_min -25
_diffrn_reflns_number 9210
_diffrn_reflns_theta_full 26.00
_diffrn_reflns_theta_max 26.00
_diffrn_reflns_theta_min 1.86
_diffrn_standards_decay_% 1
_diffrn_standards_interval_count 97
_diffrn_standards_number 3
_exptl_absorpt_coefficient_mu 1.536
_exptl_absorpt_correction_T_max 0.9320
_exptl_absorpt_correction_T_min 0.68
_exptl_absorpt_correction_type psi-scan
_exptl_absorpt_process_details XSCANS(Bruker,1996)
_exptl_crystal_colour red
_exptl_crystal_density_diffrn 1.417
_exptl_crystal_density_method 'not measured'
_exptl_crystal_description plate
_exptl_crystal_F_000 3632
_exptl_crystal_size_max 0.50
_exptl_crystal_size_mid 0.30
_exptl_crystal_size_min 0.04
_refine_diff_density_max 0.550
_refine_diff_density_min -0.511
_refine_diff_density_rms 0.075
_refine_ls_extinction_method none
_refine_ls_goodness_of_fit_ref 0.903
_refine_ls_hydrogen_treatment mixed
_refine_ls_matrix_type full
_refine_ls_number_parameters 472
_refine_ls_number_reflns 7946
_refine_ls_number_restraints 6
_refine_ls_restrained_S_all 0.902
_refine_ls_R_factor_all 0.1514
_refine_ls_R_factor_gt 0.0501
_refine_ls_shift/su_max 0.000
_refine_ls_shift/su_mean 0.000
_refine_ls_structure_factor_coef Fsqd
_refine_ls_weighting_details 'calc w=1/[\s^2^(Fo^2^)+(0.0440P)^2^+0.0000P] where P=(Fo^2^+2Fc^2^)/3'
_refine_ls_weighting_scheme calc
_refine_ls_wR_factor_gt 0.0928
_refine_ls_wR_factor_ref 0.1241
_reflns_number_gt 3200
_reflns_number_total 7946
_reflns_threshold_expression >2sigma(I)
_cod_data_source_file 1267-1653.cff
_cod_data_source_block 12671653
_cod_original_cell_volume 8413.9(18)
_cod_original_sg_symbol_H-M C12/c1
_cod_original_formula_sum 'C19 H26.50 I N2.50 O2'
_cod_database_code 8101873

loop_
_symmetry_equiv_pos_as_xyz
'x, y, z'
'-x, y, -z+1/2'
'x+1/2, y+1/2, z'
'-x+1/2, y+1/2, -z+1/2'
'-x, -y, -z'
'x, -y, z-1/2'
'-x+1/2, -y+1/2, -z'
'x+1/2, -y+1/2, z-1/2'

loop_
_atom_site_label
_atom_site_type_symbol
_atom_site_fract_x
_atom_site_fract_y
_atom_site_fract_z
_atom_site_U_iso_or_equiv
_atom_site_adp_type
_atom_site_occupancy
_atom_site_symmetry_multiplicity
_atom_site_Wyckoff_symbol
_atom_site_calc_flag
_atom_site_refinement_flags
_atom_site_disorder_assembly
_atom_site_disorder_group
I1 I 0.2500 0.2500 0.0000 0.0823(3) Uani 1 4 c d S . .
I2 I 0.094566(15) 0.34692(5) 0.03218(2) 0.07875(19) Uani 1 8 f d . . .
I3 I -0.0089(3) 0.69620(10) 0.2574(3) 0.159(2) Uani 0.50 8 f d P . .
O1 O 0.11947(14) 0.3313(4) 0.4000(2) 0.0722(14) Uani 1 8 f d . . .
H1D H 0.1017 0.3790 0.3956 0.087 Uiso 1 8 f calc R . .
N1 N 0.30783(14) 0.1465(4) 0.3818(2) 0.0481(12) Uani 1 8 f d . . .
N2 N 0.06585(17) 0.1675(5) 0.5478(3) 0.0668(16) Uani 1 8 f d . . .
C1 C 0.33912(18) 0.1553(6) 0.3550(3) 0.0681(19) Uani 1 8 f d . . .
H1A H 0.3439 0.2349 0.3490 0.102 Uiso 1 8 f calc R . .
H1B H 0.3298 0.1163 0.3130 0.102 Uiso 1 8 f calc R . .
H1C H 0.3640 0.1205 0.3855 0.102 Uiso 1 8 f calc R . .
C2 C 0.2748(2) 0.2139(6) 0.3584(3) 0.0609(18) Uani 1 8 f d . . .
H2A H 0.2720 0.2668 0.3252 0.073 Uiso 1 8 f calc R . .
C3 C 0.24537(19) 0.2077(5) 0.3816(3) 0.0556(17) Uani 1 8 f d . . .
H3A H 0.2229 0.2563 0.3643 0.067 Uiso 1 8 f calc R . .
C4 C 0.31175(19) 0.0696(6) 0.4286(3) 0.0570(17) Uani 1 8 f d . . .
H4A H 0.3344 0.0215 0.4441 0.068 Uiso 1 8 f calc R . .
C5 C 0.28344(18) 0.0592(5) 0.4547(3) 0.0522(16) Uani 1 8 f d . . .
H5A H 0.2874 0.0059 0.4882 0.063 Uiso 1 8 f calc R . .
C6 C 0.24860(18) 0.1284(5) 0.4313(3) 0.0440(15) Uani 1 8 f d . . .
C7 C 0.21838(18) 0.1188(5) 0.4581(3) 0.0484(16) Uani 1 8 f d . . .
H7A H 0.2224 0.0610 0.4893 0.058 Uiso 1 8 f calc R . .
C8 C 0.18513(18) 0.1842(5) 0.4428(3) 0.0473(16) Uani 1 8 f d . . .
H8A H 0.1815 0.2420 0.4117 0.057 Uiso 1 8 f calc R . .
C9 C 0.15438(18) 0.1766(5) 0.4682(3) 0.0442(15) Uani 1 8 f d . . .
C10 C 0.12118(18) 0.2528(5) 0.4471(3) 0.0492(15) Uani 1 8 f d . . .
C11 C 0.09192(17) 0.2504(5) 0.4724(3) 0.0504(16) Uani 1 8 f d . . .
H11A H 0.0705 0.3030 0.4573 0.060 Uiso 1 8 f calc R . .
C12 C 0.15563(19) 0.0959(5) 0.5162(3) 0.0544(17) Uani 1 8 f d . . .
H12A H 0.1769 0.0428 0.5310 0.065 Uiso 1 8 f calc R . .
C13 C 0.12712(19) 0.0913(5) 0.5423(3) 0.0532(16) Uani 1 8 f d . . .
H13A H 0.1296 0.0366 0.5744 0.064 Uiso 1 8 f calc R . .
C14 C 0.09428(19) 0.1685(5) 0.5210(3) 0.0529(17) Uani 1 8 f d . . .
C15 C 0.0296(2) 0.2395(6) 0.5228(3) 0.076(2) Uani 1 8 f d . . .
H15A H 0.0075 0.1985 0.5276 0.091 Uiso 1 8 f calc R . .
H15B H 0.0216 0.2531 0.4758 0.091 Uiso 1 8 f calc R . .
C16 C 0.0352(2) 0.3521(6) 0.5572(4) 0.105(3) Uani 1 8 f d . . .
H16A H 0.0099 0.3935 0.5400 0.157 Uiso 1 8 f calc R . .
H16B H 0.0556 0.3960 0.5497 0.157 Uiso 1 8 f calc R . .
H16C H 0.0438 0.3397 0.6040 0.157 Uiso 1 8 f calc R . .
C17 C 0.0723(2) 0.0959(6) 0.6078(4) 0.076(2) Uani 1 8 f d . . .
H17A H 0.1011 0.0928 0.6367 0.091 Uiso 1 8 f calc R . .
H17B H 0.0582 0.1310 0.6324 0.091 Uiso 1 8 f calc R . .
C18 C 0.0565(2) -0.0231(7) 0.5879(4) 0.104(3) Uani 1 8 f d . . .
H18A H 0.0605 -0.0672 0.6269 0.156 Uiso 1 8 f calc R . .
H18B H 0.0709 -0.0587 0.5647 0.156 Uiso 1 8 f calc R . .
H18C H 0.0279 -0.0200 0.5593 0.156 Uiso 1 8 f calc R . .
O2 O 0.31411(13) 0.5733(4) 0.3205(2) 0.0709(13) Uani 1 8 f d . . .
H2B H 0.3102 0.6111 0.3486 0.085 Uiso 1 8 f calc R . .
N3 N 0.42782(16) 0.4444(5) 0.1300(3) 0.0524(13) Uani 1 8 f d . . .
N4 N 0.17908(14) 0.4455(4) 0.2824(2) 0.0550(14) Uani 1 8 f d . . .
C19 C 0.46136(19) 0.4371(7) 0.1077(3) 0.089(3) Uani 1 8 f d . . .
H19A H 0.4517 0.3994 0.0653 0.133 Uiso 1 8 f calc R . .
H19B H 0.4836 0.3941 0.1396 0.133 Uiso 1 8 f calc R . .
H19C H 0.4705 0.5132 0.1038 0.133 Uiso 1 8 f calc R . .
C20 C 0.3938(2) 0.3863(6) 0.0984(3) 0.071(2) Uani 1 8 f d . . .
H20A H 0.3907 0.3427 0.0613 0.085 Uiso 1 8 f calc R . .
C21 C 0.3630(2) 0.3897(7) 0.1198(5) 0.088(3) Uani 1 8 f d . A .
H21A H 0.3391 0.3486 0.0965 0.105 Uiso 1 8 f calc R . .
C22 C 0.4326(2) 0.5065(6) 0.1834(3) 0.070(2) Uani 1 8 f d . . .
H22A H 0.4565 0.5480 0.2055 0.084 Uiso 1 8 f calc R . .
C23 C 0.4026(3) 0.5095(7) 0.2057(4) 0.087(3) Uani 1 8 f d . A .
H23A H 0.4068 0.5522 0.2436 0.105 Uiso 1 8 f calc R . .
C24 C 0.3664(3) 0.4520(8) 0.1744(5) 0.088(3) Uani 1 8 f d . . .
C25A C 0.3434(6) 0.4786(12) 0.2182(7) 0.040(6) Uani 0.54(3) 8 f d P A -1
H25A H 0.3542 0.5246 0.2560 0.048 Uiso 0.54(3) 8 f calc PR A -1
C26A C 0.3069(6) 0.4305(13) 0.1976(9) 0.041(5) Uani 0.54(3) 8 f d P A -1
H26A H 0.2981 0.3845 0.1598 0.049 Uiso 0.54(3) 8 f calc PR A -1
C25B C 0.3240(6) 0.4239(15) 0.1733(11) 0.046(7) Uani 0.46(3) 8 f d P A -2
H25B H 0.3037 0.3825 0.1399 0.055 Uiso 0.46(3) 8 f calc PR A -2
C26B C 0.3207(8) 0.4667(18) 0.2263(11) 0.042(7) Uani 0.46(3) 8 f d PU A -2
H26B H 0.3418 0.5071 0.2588 0.050 Uiso 0.46(3) 8 f calc PR A -2
C27 C 0.2798(2) 0.4458(6) 0.2309(3) 0.0564(18) Uani 1 8 f d . . .
C28 C 0.2442(2) 0.3846(5) 0.1955(3) 0.0607(19) Uani 1 8 f d . A .
H28A H 0.2425 0.3425 0.1586 0.073 Uiso 1 8 f calc R . .
C29 C 0.21158(19) 0.3832(5) 0.2121(3) 0.0547(17) Uani 1 8 f d . . .
H29A H 0.1887 0.3397 0.1870 0.066 Uiso 1 8 f calc R A .
C30 C 0.21226(18) 0.4466(5) 0.2666(3) 0.0445(15) Uani 1 8 f d . A .
C31 C 0.28027(19) 0.5112(5) 0.2847(3) 0.0532(17) Uani 1 8 f d . A .
C32 C 0.24740(17) 0.5110(5) 0.3029(3) 0.0472(15) Uani 1 8 f d . . .
H32A H 0.2488 0.5539 0.3394 0.057 Uiso 1 8 f calc R A .
C33 C 0.13913(19) 0.3990(6) 0.2361(3) 0.0639(19) Uani 1 8 f d . . .
H33A H 0.1362 0.4103 0.1908 0.077 Uiso 1 8 f calc R . .
H33B H 0.1176 0.4417 0.2416 0.077 Uiso 1 8 f calc R . .
C34 C 0.1342(2) 0.2744(6) 0.2467(4) 0.087(2) Uani 1 8 f d . . .
H34A H 0.1078 0.2492 0.2160 0.130 Uiso 1 8 f calc R . .
H34B H 0.1370 0.2626 0.2914 0.130 Uiso 1 8 f calc R . .
H34C H 0.1549 0.2312 0.2397 0.130 Uiso 1 8 f calc R . .
C35 C 0.1796(2) 0.5018(6) 0.3418(3) 0.0651(19) Uani 1 8 f d . . .
H35A H 0.2075 0.5043 0.3752 0.078 Uiso 1 8 f calc R . .
H35B H 0.1638 0.4561 0.3595 0.078 Uiso 1 8 f calc R . .
C36 C 0.1629(3) 0.6214(7) 0.3297(4) 0.118(3) Uani 1 8 f d . . .
H36A H 0.1641 0.6535 0.3705 0.177 Uiso 1 8 f calc R . .
H36B H 0.1351 0.6197 0.2975 0.177 Uiso 1 8 f calc R . .
H36C H 0.1788 0.6679 0.3133 0.177 Uiso 1 8 f calc R . .
N5 N 0.0145(3) 0.1931(8) 0.1841(5) 0.126(3) Uani 1 8 f d . . .
C37 C 0.0185(3) 0.2832(10) 0.1766(6) 0.105(3) Uani 1 8 f d . . .
C38 C 0.0249(3) 0.4015(9) 0.1599(7) 0.211(7) Uani 1 8 f d . . .
H38A H 0.0345 0.4478 0.1994 0.317 Uiso 1 8 f calc R . .
H38B H -0.0004 0.4322 0.1281 0.317 Uiso 1 8 f calc R . .
H38C H 0.0447 0.4018 0.1412 0.317 Uiso 1 8 f calc R . .
O1W O 0.18213(14) 0.1837(4) 0.0721(2) 0.0877(15) Uani 1 8 f d . . .
H101 H 0.2003 0.2072 0.0613 0.132 Uiso 1 8 f d R . .
H102 H 0.1645 0.2345 0.0571 0.132 Uiso 1 8 f d R . .
O2W O 0.06887(16) 0.5120(5) 0.3787(2) 0.116(2) Uani 1 8 f d . . .
H103 H 0.0613 0.5538 0.3453 0.173 Uiso 1 8 f d R . .
H104 H 0.0765 0.5593 0.4096 0.173 Uiso 1 8 f d R . .

loop_
_atom_site_aniso_label
_atom_site_aniso_U_11
_atom_site_aniso_U_22
_atom_site_aniso_U_33
_atom_site_aniso_U_23
_atom_site_aniso_U_13
_atom_site_aniso_U_12
I1 0.0690(5) 0.0835(5) 0.0957(5) -0.0175(4) 0.0354(4) -0.0023(4)
I2 0.0629(3) 0.0805(4) 0.0879(4) -0.0146(3) 0.0262(3) -0.0031(3)
I3 0.262(7) 0.0809(7) 0.074(3) 0.0022(11) 0.0094(19) 0.0074(15)
O1 0.070(3) 0.081(4) 0.087(3) 0.037(3) 0.054(3) 0.026(3)
N1 0.042(3) 0.049(3) 0.058(3) -0.008(3) 0.025(3) -0.005(3)
N2 0.066(4) 0.065(4) 0.091(4) 0.029(3) 0.055(3) 0.015(3)
C1 0.055(4) 0.080(5) 0.084(5) -0.021(4) 0.043(4) -0.010(4)
C2 0.056(4) 0.060(5) 0.069(4) 0.012(4) 0.027(4) 0.007(4)
C3 0.048(4) 0.054(4) 0.074(4) 0.004(4) 0.034(4) 0.010(3)
C4 0.051(4) 0.053(4) 0.069(4) -0.005(4) 0.027(4) 0.012(4)
C5 0.053(4) 0.048(4) 0.058(4) 0.008(3) 0.026(3) 0.009(4)
C6 0.045(4) 0.040(4) 0.050(4) -0.004(3) 0.023(3) -0.001(3)
C7 0.051(4) 0.044(4) 0.056(4) 0.003(3) 0.027(3) -0.005(3)
C8 0.046(4) 0.049(4) 0.051(4) 0.000(3) 0.024(3) -0.005(3)
C9 0.046(4) 0.045(4) 0.042(3) 0.001(3) 0.018(3) -0.003(3)
C10 0.053(4) 0.047(4) 0.048(4) 0.004(3) 0.021(3) -0.006(4)
C11 0.039(4) 0.056(4) 0.063(4) 0.014(4) 0.027(3) 0.008(3)
C12 0.054(4) 0.043(4) 0.068(4) 0.010(3) 0.027(4) 0.013(3)
C13 0.056(4) 0.049(4) 0.062(4) 0.019(3) 0.032(4) 0.009(4)
C14 0.065(4) 0.048(4) 0.062(4) 0.001(4) 0.042(4) -0.004(4)
C15 0.060(5) 0.087(6) 0.093(5) 0.010(5) 0.044(4) -0.006(5)
C16 0.087(6) 0.075(6) 0.154(8) 0.004(6) 0.052(6) 0.017(5)
C17 0.070(5) 0.073(5) 0.098(6) 0.008(5) 0.048(5) 0.001(5)
C18 0.111(7) 0.095(7) 0.130(7) -0.006(6) 0.074(6) -0.018(6)
O2 0.046(3) 0.073(4) 0.100(4) 0.000(3) 0.035(3) -0.008(3)
N3 0.047(3) 0.056(4) 0.061(3) 0.002(3) 0.030(3) 0.002(3)
N4 0.041(3) 0.064(4) 0.067(3) -0.020(3) 0.029(3) -0.013(3)
C19 0.071(5) 0.130(7) 0.101(6) 0.012(5) 0.072(5) 0.014(5)
C20 0.079(6) 0.058(5) 0.075(5) -0.008(4) 0.032(5) -0.008(4)
C21 0.054(5) 0.068(6) 0.134(8) 0.029(6) 0.032(6) -0.006(4)
C22 0.069(5) 0.072(5) 0.065(5) -0.019(4) 0.024(4) -0.008(4)
C23 0.115(7) 0.095(7) 0.080(6) 0.008(5) 0.070(6) 0.038(6)
C24 0.078(7) 0.087(7) 0.131(8) 0.053(6) 0.077(7) 0.038(6)
C25A 0.046(11) 0.036(7) 0.042(9) 0.007(6) 0.023(7) 0.007(7)
C26A 0.042(11) 0.038(8) 0.048(10) 0.006(7) 0.025(8) 0.002(7)
C25B 0.041(11) 0.046(10) 0.050(12) 0.005(9) 0.019(9) 0.005(8)
C26B 0.039(10) 0.045(9) 0.047(9) 0.005(7) 0.023(7) 0.006(7)
C27 0.060(5) 0.053(4) 0.074(5) 0.018(4) 0.045(4) 0.016(4)
C28 0.081(5) 0.058(5) 0.059(4) 0.004(4) 0.045(4) 0.010(4)
C29 0.061(4) 0.047(4) 0.064(4) -0.001(3) 0.033(4) -0.003(3)
C30 0.049(4) 0.041(4) 0.046(4) 0.002(3) 0.022(3) 0.006(3)
C31 0.051(4) 0.044(4) 0.069(4) 0.024(4) 0.029(4) 0.004(3)
C32 0.045(4) 0.048(4) 0.053(4) 0.006(3) 0.025(3) -0.002(3)
C33 0.044(4) 0.074(5) 0.074(5) -0.010(4) 0.026(4) -0.007(4)
C34 0.092(6) 0.073(6) 0.094(6) -0.011(5) 0.038(5) -0.034(5)
C35 0.057(4) 0.075(5) 0.077(5) -0.013(4) 0.042(4) -0.016(4)
C36 0.141(9) 0.080(7) 0.127(7) -0.024(6) 0.049(7) 0.016(6)
N5 0.137(8) 0.123(7) 0.126(7) 0.007(7) 0.062(6) -0.017(7)
C37 0.068(6) 0.105(8) 0.130(8) -0.014(8) 0.028(6) 0.000(7)
C38 0.107(10) 0.103(9) 0.38(2) -0.035(12) 0.063(11) -0.018(8)
O1W 0.072(3) 0.088(4) 0.104(4) 0.007(3) 0.037(3) 0.013(3)
O2W 0.117(5) 0.098(4) 0.111(4) 0.002(3) 0.026(4) 0.035(4)

loop_
_atom_type_symbol
_atom_type_description
_atom_type_scat_dispersion_real
_atom_type_scat_dispersion_imag
_atom_type_scat_source
C C 0.0033 0.0016 'International Tables Vol C Tables 4.2.6.8 and 6.1.1.4'
H H 0.0000 0.0000 'International Tables Vol C Tables 4.2.6.8 and 6.1.1.4'
I I -0.4742 1.8119 'International Tables Vol C Tables 4.2.6.8 and 6.1.1.4'
N N 0.0061 0.0033 'International Tables Vol C Tables 4.2.6.8 and 6.1.1.4'
O O 0.0106 0.0060 'International Tables Vol C Tables 4.2.6.8 and 6.1.1.4'

loop_
_geom_angle_atom_site_label_1
_geom_angle_atom_site_label_2
_geom_angle_atom_site_label_3
_geom_angle
_geom_angle_site_symmetry_1
_geom_angle_site_symmetry_3
_geom_angle_publ_flag
C10 O1 H1D 109.5 . . ?
C4 N1 C2 119.1(5) . . ?
C4 N1 C1 120.3(5) . . ?
C2 N1 C1 120.5(6) . . ?
C14 N2 C15 122.7(5) . . ?
C14 N2 C17 120.9(5) . . ?
C15 N2 C17 116.3(5) . . ?
N1 C1 H1A 109.5 . . ?
N1 C1 H1B 109.5 . . ?
H1A C1 H1B 109.5 . . ?
N1 C1 H1C 109.5 . . ?
H1A C1 H1C 109.5 . . ?
H1B C1 H1C 109.5 . . ?
N1 C2 C3 122.1(6) . . ?
N1 C2 H2A 118.9 . . ?
C3 C2 H2A 118.9 . . ?
C2 C3 C6 120.4(6) . . ?
C2 C3 H3A 119.8 . . ?
C6 C3 H3A 119.8 . . ?
N1 C4 C5 121.9(6) . . ?
N1 C4 H4A 119.0 . . ?
C5 C4 H4A 119.0 . . ?
C4 C5 C6 120.3(6) . . ?
C4 C5 H5A 119.9 . . ?
C6 C5 H5A 119.9 . . ?
C5 C6 C3 116.1(5) . . ?
C5 C6 C7 121.2(5) . . ?
C3 C6 C7 122.7(6) . . ?
C8 C7 C6 126.9(6) . . ?
C8 C7 H7A 116.6 . . ?
C6 C7 H7A 116.6 . . ?
C7 C8 C9 128.3(6) . . ?
C7 C8 H8A 115.9 . . ?
C9 C8 H8A 115.9 . . ?
C12 C9 C10 115.6(5) . . ?
C12 C9 C8 123.2(6) . . ?
C10 C9 C8 121.2(5) . . ?
O1 C10 C11 121.3(6) . . ?
O1 C10 C9 116.1(5) . . ?
C11 C10 C9 122.6(6) . . ?
C10 C11 C14 120.3(6) . . ?
C10 C11 H11A 119.8 . . ?
C14 C11 H11A 119.8 . . ?
C13 C12 C9 123.2(6) . . ?
C13 C12 H12A 118.4 . . ?
C9 C12 H12A 118.4 . . ?
C12 C13 C14 120.6(6) . . ?
C12 C13 H13A 119.7 . . ?
C14 C13 H13A 119.7 . . ?
N2 C14 C13 121.5(5) . . ?
N2 C14 C11 120.7(6) . . ?
C13 C14 C11 117.7(5) . . ?
N2 C15 C16 113.7(6) . . ?
N2 C15 H15A 108.8 . . ?
C16 C15 H15A 108.8 . . ?
N2 C15 H15B 108.8 . . ?
C16 C15 H15B 108.8 . . ?
H15A C15 H15B 107.7 . . ?
C15 C16 H16A 109.5 . . ?
C15 C16 H16B 109.5 . . ?
H16A C16 H16B 109.5 . . ?
C15 C16 H16C 109.5 . . ?
H16A C16 H16C 109.5 . . ?
H16B C16 H16C 109.5 . . ?
C18 C17 N2 110.7(6) . . ?
C18 C17 H17A 109.5 . . ?
N2 C17 H17A 109.5 . . ?
C18 C17 H17B 109.5 . . ?
N2 C17 H17B 109.5 . . ?
H17A C17 H17B 108.1 . . ?
C17 C18 H18A 109.5 . . ?
C17 C18 H18B 109.5 . . ?
H18A C18 H18B 109.5 . . ?
C17 C18 H18C 109.5 . . ?
H18A C18 H18C 109.5 . . ?
H18B C18 H18C 109.5 . . ?
C31 O2 H2B 109.5 . . ?
C20 N3 C22 120.0(6) . . ?
C20 N3 C19 120.0(6) . . ?
C22 N3 C19 120.0(6) . . ?
C30 N4 C35 122.2(5) . . ?
C30 N4 C33 121.7(5) . . ?
C35 N4 C33 115.8(5) . . ?
N3 C19 H19A 109.5 . . ?
N3 C19 H19B 109.5 . . ?
H19A C19 H19B 109.5 . . ?
N3 C19 H19C 109.5 . . ?
H19A C19 H19C 109.5 . . ?
H19B C19 H19C 109.5 . . ?
N3 C20 C21 120.5(7) . . ?
N3 C20 H20A 119.7 . . ?
C21 C20 H20A 119.7 . . ?
C24 C21 C20 121.8(8) . . ?
C24 C21 H21A 119.1 . . ?
C20 C21 H21A 119.1 . . ?
N3 C22 C23 120.2(7) . . ?
N3 C22 H22A 119.9 . . ?
C23 C22 H22A 119.9 . . ?
C22 C23 C24 122.5(8) . . ?
C22 C23 H23A 118.7 . . ?
C24 C23 H23A 118.7 . . ?
C21 C24 C23 115.0(7) . . ?
C21 C24 C25A 141.6(12) . . ?
C23 C24 C25A 103.3(11) . . ?
C21 C24 C25B 98.3(13) . . ?
C23 C24 C25B 146.7(13) . . ?
C25A C24 C25B 43.4(7) . . ?
C26A C25A C24 114.3(17) . . ?
C26A C25A H25A 122.9 . . ?
C24 C25A H25A 122.9 . . ?
C25A C26A C27 123(2) . . ?
C25A C26A H26A 118.3 . . ?
C27 C26A H26A 118.3 . . ?
C26B C25B C24 111(2) . . ?
C26B C25B H25B 124.6 . . ?
C24 C25B H25B 124.6 . . ?
C25B C26B C27 116(2) . . ?
C25B C26B H26B 122.0 . . ?
C27 C26B H26B 122.0 . . ?
C28 C27 C31 116.1(6) . . ?
C28 C27 C26A 107.9(9) . . ?
C31 C27 C26A 135.8(10) . . ?
C28 C27 C26B 136.9(11) . . ?
C31 C27 C26B 107.0(11) . . ?
C26A C27 C26B 29.0(7) . . ?
C29 C28 C27 123.4(6) . . ?
C29 C28 H28A 118.3 . . ?
C27 C28 H28A 118.3 . . ?
C28 C29 C30 120.7(6) . . ?
C28 C29 H29A 119.7 . . ?
C30 C29 H29A 119.7 . . ?
N4 C30 C32 122.2(5) . . ?
N4 C30 C29 120.2(6) . . ?
C32 C30 C29 117.6(5) . . ?
O2 C31 C32 119.8(6) . . ?
O2 C31 C27 118.4(6) . . ?
C32 C31 C27 121.7(6) . . ?
C31 C32 C30 120.5(6) . . ?
C31 C32 H32A 119.8 . . ?
C30 C32 H32A 119.8 . . ?
N4 C33 C34 113.0(6) . . ?
N4 C33 H33A 109.0 . . ?
C34 C33 H33A 109.0 . . ?
N4 C33 H33B 109.0 . . ?
C34 C33 H33B 109.0 . . ?
H33A C33 H33B 107.8 . . ?
C33 C34 H34A 109.5 . . ?
C33 C34 H34B 109.5 . . ?
H34A C34 H34B 109.5 . . ?
C33 C34 H34C 109.5 . . ?
H34A C34 H34C 109.5 . . ?
H34B C34 H34C 109.5 . . ?
N4 C35 C36 113.6(6) . . ?
N4 C35 H35A 108.8 . . ?
C36 C35 H35A 108.8 . . ?
N4 C35 H35B 108.8 . . ?
C36 C35 H35B 108.8 . . ?
H35A C35 H35B 107.7 . . ?
C35 C36 H36A 109.5 . . ?
C35 C36 H36B 109.5 . . ?
H36A C36 H36B 109.5 . . ?
C35 C36 H36C 109.5 . . ?
H36A C36 H36C 109.5 . . ?
H36B C36 H36C 109.5 . . ?
N5 C37 C38 173.5(14) . . ?
C37 C38 H38A 109.5 . . ?
C37 C38 H38B 109.5 . . ?
H38A C38 H38B 109.5 . . ?
C37 C38 H38C 109.5 . . ?
H38A C38 H38C 109.5 . . ?
H38B C38 H38C 109.5 . . ?
H101 O1W H102 102.5 . . ?
H103 O2W H104 102.5 . . ?

loop_
_geom_bond_atom_site_label_1
_geom_bond_atom_site_label_2
_geom_bond_distance
_geom_bond_site_symmetry_2
_geom_bond_publ_flag
I3 I3 0.830(11) 2 ?
O1 C10 1.365(6) . ?
O1 H1D 0.8200 . ?
N1 C4 1.330(7) . ?
N1 C2 1.336(7) . ?
N1 C1 1.475(6) . ?
N2 C14 1.377(7) . ?
N2 C15 1.454(8) . ?
N2 C17 1.500(8) . ?
C1 H1A 0.9600 . ?
C1 H1B 0.9600 . ?
C1 H1C 0.9600 . ?
C2 C3 1.355(8) . ?
C2 H2A 0.9300 . ?
C3 C6 1.402(7) . ?
C3 H3A 0.9300 . ?
C4 C5 1.367(7) . ?
C4 H4A 0.9300 . ?
C5 C6 1.397(7) . ?
C5 H5A 0.9300 . ?
C6 C7 1.440(7) . ?
C7 C8 1.338(7) . ?
C7 H7A 0.9300 . ?
C8 C9 1.435(7) . ?
C8 H8A 0.9300 . ?
C9 C12 1.402(7) . ?
C9 C10 1.404(8) . ?
C10 C11 1.380(7) . ?
C11 C14 1.411(7) . ?
C11 H11A 0.9300 . ?
C12 C13 1.369(7) . ?
C12 H12A 0.9300 . ?
C13 C14 1.401(8) . ?
C13 H13A 0.9300 . ?
C15 C16 1.485(9) . ?
C15 H15A 0.9700 . ?
C15 H15B 0.9700 . ?
C16 H16A 0.9600 . ?
C16 H16B 0.9600 . ?
C16 H16C 0.9600 . ?
C17 C18 1.491(9) . ?
C17 H17A 0.9700 . ?
C17 H17B 0.9700 . ?
C18 H18A 0.9600 . ?
C18 H18B 0.9600 . ?
C18 H18C 0.9600 . ?
O2 C31 1.354(7) . ?
O2 H2B 0.8200 . ?
N3 C20 1.317(8) . ?
N3 C22 1.331(7) . ?
N3 C19 1.482(6) . ?
N4 C30 1.374(7) . ?
N4 C35 1.459(7) . ?
N4 C33 1.481(7) . ?
C19 H19A 0.9600 . ?
C19 H19B 0.9600 . ?
C19 H19C 0.9600 . ?
C20 C21 1.374(9) . ?
C20 H20A 0.9300 . ?
C21 C24 1.368(10) . ?
C21 H21A 0.9300 . ?
C22 C23 1.358(9) . ?
C22 H22A 0.9300 . ?
C23 C24 1.371(11) . ?
C23 H23A 0.9300 . ?
C24 C25A 1.540(19) . ?
C24 C25B 1.55(2) . ?
C25A C26A 1.32(4) . ?
C25A H25A 0.9300 . ?
C26A C27 1.45(2) . ?
C26A H26A 0.9300 . ?
C25B C26B 1.32(5) . ?
C25B H25B 0.9300 . ?
C26B C27 1.53(3) . ?
C26B H26B 0.9300 . ?
C27 C28 1.391(8) . ?
C27 C31 1.405(8) . ?
C28 C29 1.364(8) . ?
C28 H28A 0.9300 . ?
C29 C30 1.404(7) . ?
C29 H29A 0.9300 . ?
C30 C32 1.402(7) . ?
C31 C32 1.397(7) . ?
C32 H32A 0.9300 . ?
C33 C34 1.489(8) . ?
C33 H33A 0.9700 . ?
C33 H33B 0.9700 . ?
C34 H34A 0.9600 . ?
C34 H34B 0.9600 . ?
C34 H34C 0.9600 . ?
C35 C36 1.495(9) . ?
C35 H35A 0.9700 . ?
C35 H35B 0.9700 . ?
C36 H36A 0.9600 . ?
C36 H36B 0.9600 . ?
C36 H36C 0.9600 . ?
N5 C37 1.080(10) . ?
C37 C38 1.466(13) . ?
C38 H38A 0.9600 . ?
C38 H38B 0.9600 . ?
C38 H38C 0.9600 . ?
O1W H101 0.8300 . ?
O1W H102 0.8300 . ?
O2W H103 0.8300 . ?
O2W H104 0.8300 . ?
